data_8105150
loop_
_publ_author_name
'Lo, Kong Mun'
'Lee, See Mun'
'Tiekink, Edward R.T.'

_publ_section_title
;
 Low temperature redetermination of the crystal structure of
 catena-poly[[tri-4-fluorobenzyltin(IV)]\m2-pyridine-4-carboxylato-\k2
 N:O], {C27H22F3NO2Sn}n
;
_journal_issue 2
_journal_name_full 'Zeitschrift f\"ur Kristallographie - New Crystal Structures'
_journal_page_first 493
_journal_page_last 496
_journal_paper_doi 10.1515/ncrs-2019-0791
_journal_volume 235
_journal_year 2020
_chemical_formula_moiety 'C27 H22 F3 N O2 Sn'
_chemical_formula_sum 'C27 H22 F3 N O2 Sn'
_chemical_formula_weight 568.14
_space_group_crystal_system monoclinic
_space_group_IT_number 14
_space_group_name_Hall '-P 2yn'
_space_group_name_H-M_alt 'P 1 21/n 1'
_atom_sites_solution_hydrogens geom
_atom_sites_solution_primary direct
_atom_sites_solution_secondary difmap
_audit_creation_method SHELXL-2017/1
_cell_angle_alpha 90
_cell_angle_beta 91.017(2)
_cell_angle_gamma 90
_cell_formula_units_Z 4
_cell_length_a 8.7913(2)
_cell_length_b 19.0856(5)
_cell_length_c 13.9417(4)
_cell_measurement_reflns_used 13529
_cell_measurement_temperature 100(2)
_cell_measurement_theta_max 76.2180
_cell_measurement_theta_min 3.8880
_cell_volume 2338.87(11)
_computing_cell_refinement 'CrysAlisPro [1]'
_computing_data_collection 'CrysAlisPro [1]'
_computing_data_reduction 'CrysAlisPro [1]'
_computing_molecular_graphics 'ORTEP-3 for Windows [4]'
_computing_publication_material 'SHELXL-2014/7 [3]'
_computing_structure_refinement 'SHELXL-2014/7 [3]'
_computing_structure_solution 'SHELXS-97 [2]'
_diffrn_ambient_environment N~2~
_diffrn_ambient_temperature 100(2)
_diffrn_detector_area_resol_mean 5.2558
_diffrn_measured_fraction_theta_full 1.000
_diffrn_measured_fraction_theta_max 1.000
_diffrn_measurement_device_type 'XtaLAB Synergy, Dualflex, AtlasS2'
_diffrn_measurement_method '\w scans'
_diffrn_radiation_type CuK\a
_diffrn_radiation_wavelength 1.54184
_diffrn_reflns_av_R_equivalents 0.0556
_diffrn_reflns_av_unetI/netI 0.0291
_diffrn_reflns_Laue_measured_fraction_full 1.000
_diffrn_reflns_Laue_measured_fraction_max 1.000
_diffrn_reflns_limit_h_max 10
_diffrn_reflns_limit_h_min -10
_diffrn_reflns_limit_k_max 10
_diffrn_reflns_limit_k_min -22
_diffrn_reflns_limit_l_max 16
_diffrn_reflns_limit_l_min -16
_diffrn_reflns_number 28977
_diffrn_reflns_point_group_measured_fraction_full 1.000
_diffrn_reflns_point_group_measured_fraction_max 1.000
_diffrn_reflns_theta_full 67.068
_diffrn_reflns_theta_max 67.068
_diffrn_reflns_theta_min 3.927
_diffrn_source 'micro-focus sealed X-ray tube'
_exptl_absorpt_coefficient_mu 9.118
_exptl_absorpt_correction_T_max 1.000
_exptl_absorpt_correction_T_min 0.901
_exptl_absorpt_correction_type gaussian
_exptl_absorpt_process_details 'CrysAlisPro [1]'
_exptl_crystal_colour colourless
_exptl_crystal_density_diffrn 1.613
_exptl_crystal_description prism
_exptl_crystal_F_000 1136
_exptl_crystal_size_max 0.107
_exptl_crystal_size_mid 0.074
_exptl_crystal_size_min 0.045
_refine_diff_density_max 1.452
_refine_diff_density_min -0.607
_refine_diff_density_rms 0.101
_refine_ls_extinction_coef .
_refine_ls_extinction_method none
_refine_ls_goodness_of_fit_ref 1.069
_refine_ls_hydrogen_treatment constr
_refine_ls_matrix_type full
_refine_ls_number_parameters 307
_refine_ls_number_reflns 4175
_refine_ls_number_restraints 0
_refine_ls_restrained_S_all 1.069
_refine_ls_R_factor_all 0.0376
_refine_ls_R_factor_gt 0.0324
_refine_ls_shift/su_max 0.001
_refine_ls_shift/su_mean 0.000
_refine_ls_structure_factor_coef Fsqd
_refine_ls_weighting_details 'w=1/[\s^2^(Fo^2^)+(0.0493P)^2^+2.7328P] where P=(Fo^2^+2Fc^2^)/3'
_refine_ls_weighting_scheme calc
_refine_ls_wR_factor_gt 0.0836
_refine_ls_wR_factor_ref 0.0873
_reflns_Friedel_coverage 0.000
_reflns_Friedel_fraction_full .
_reflns_Friedel_fraction_max .
_reflns_number_gt 3731
_reflns_number_total 4175
_reflns_threshold_expression 'I > 2\s(I)'
_cod_data_source_file suppl_ncrs-2019-0791_suppl.cif
_cod_data_source_block shelx
_cod_original_sg_symbol_H-M 'P 21/n'
_cod_database_code 8105150
_shelx_shelxl_version_number 2017/1
_shelx_space_group_comment
;
The symmetry employed for this shelxl refinement is uniquely defined
by the following loop, which should always be used as a source of
symmetry information in preference to the above space-group names.
They are only intended as comments.
;
_shelx_estimated_absorpt_t_min 0.442
_shelx_estimated_absorpt_t_max 0.684

loop_
_space_group_symop_operation_xyz
'x, y, z'
'-x+1/2, y+1/2, -z+1/2'
'-x, -y, -z'
'x-1/2, -y-1/2, z-1/2'

loop_
_atom_site_label
_atom_site_type_symbol
_atom_site_fract_x
_atom_site_fract_y
_atom_site_fract_z
_atom_site_U_iso_or_equiv
_atom_site_adp_type
_atom_site_occupancy
_atom_site_site_symmetry_order
_atom_site_calc_flag
_atom_site_refinement_flags_posn
_atom_site_refinement_flags_adp
_atom_site_refinement_flags_occupancy
_atom_site_disorder_assembly
_atom_site_disorder_group
Sn Sn 0.32442(2) 0.39712(2) 0.24950(2) 0.01849(10) Uani 1 1 d . . . . .
O1 O 0.3225(3) 0.28454(13) 0.24758(18) 0.0264(6) Uani 1 1 d . . . . .
O2 O 0.1171(3) 0.28680(12) 0.15110(18) 0.0246(5) Uani 1 1 d . . . . .
F1 F 0.1640(4) 0.40268(15) 0.7203(2) 0.0577(8) Uani 1 1 d . . . . .
F2 F 1.0138(2) 0.43234(13) 0.06022(19) 0.0408(6) Uani 1 1 d . . . . .
F3 F 0.8615(3) 0.15044(11) 0.36698(18) 0.0367(5) Uani 1 1 d . . . . .
N1 N 0.1716(3) 0.03271(15) 0.2340(2) 0.0239(6) Uani 1 1 d . . . . .
C1 C 0.2118(4) 0.25583(18) 0.2005(3) 0.0219(7) Uani 1 1 d . . . . .
C2 C 0.2019(4) 0.17703(18) 0.2121(3) 0.0222(7) Uani 1 1 d . . . . .
C3 C 0.0898(4) 0.14029(19) 0.1623(3) 0.0256(8) Uani 1 1 d . . . . .
H3 H 0.021121 0.164068 0.120233 0.031 Uiso 1 1 calc R U . . .
C4 C 0.0794(4) 0.06883(19) 0.1746(3) 0.0249(7) Uani 1 1 d . . . . .
H4 H 0.003269 0.044035 0.139265 0.030 Uiso 1 1 calc R U . . .
C5 C 0.2788(4) 0.0685(2) 0.2824(3) 0.0289(8) Uani 1 1 d . . . . .
H5 H 0.344258 0.043662 0.325350 0.035 Uiso 1 1 calc R U . . .
C6 C 0.2989(4) 0.1401(2) 0.2729(3) 0.0279(8) Uani 1 1 d . . . . .
H6 H 0.378018 0.163502 0.307403 0.033 Uiso 1 1 calc R U . . .
C11 C 0.1061(4) 0.40747(18) 0.3177(3) 0.0239(7) Uani 1 1 d . . . . .
H11A H 0.058095 0.452236 0.297937 0.029 Uiso 1 1 calc R U . . .
H11B H 0.038495 0.368761 0.296563 0.029 Uiso 1 1 calc R U . . .
C12 C 0.1245(4) 0.40577(19) 0.4246(3) 0.0257(8) Uani 1 1 d . . . . .
C13 C 0.1631(4) 0.4662(2) 0.4760(3) 0.0283(8) Uani 1 1 d . . . . .
H13 H 0.179573 0.508742 0.442477 0.034 Uiso 1 1 calc R U . . .
C14 C 0.1779(4) 0.4651(2) 0.5758(3) 0.0335(9) Uani 1 1 d . . . . .
H14 H 0.203947 0.506423 0.610291 0.040 Uiso 1 1 calc R U . . .
C15 C 0.1543(5) 0.4034(2) 0.6230(3) 0.0398(10) Uani 1 1 d . . . . .
C16 C 0.1175(7) 0.3424(2) 0.5756(3) 0.0496(12) Uani 1 1 d . . . . .
H16 H 0.101932 0.300038 0.609873 0.059 Uiso 1 1 calc R U . . .
C17 C 0.1037(5) 0.3444(2) 0.4763(3) 0.0384(10) Uani 1 1 d . . . . .
H17 H 0.079376 0.302441 0.442664 0.046 Uiso 1 1 calc R U . . .
C21 C 0.3778(4) 0.41445(19) 0.1016(3) 0.0241(7) Uani 1 1 d . . . . .
H21A H 0.336681 0.375365 0.062317 0.029 Uiso 1 1 calc R U . . .
H21B H 0.328550 0.458275 0.079192 0.029 Uiso 1 1 calc R U . . .
C22 C 0.5468(4) 0.41968(18) 0.0877(2) 0.0220(7) Uani 1 1 d . . . . .
C23 C 0.6296(5) 0.3637(2) 0.0506(3) 0.0303(8) Uani 1 1 d . . . . .
H23 H 0.577435 0.322248 0.031332 0.036 Uiso 1 1 calc R U . . .
C24 C 0.7867(5) 0.3672(2) 0.0412(3) 0.0334(9) Uani 1 1 d . . . . .
H24 H 0.842096 0.328629 0.016680 0.040 Uiso 1 1 calc R U . . .
C25 C 0.8597(4) 0.4278(2) 0.0681(3) 0.0286(8) Uani 1 1 d . . . . .
C26 C 0.7836(4) 0.48477(19) 0.1038(3) 0.0270(8) Uani 1 1 d . . . . .
H26 H 0.836969 0.526114 0.121953 0.032 Uiso 1 1 calc R U . . .
C27 C 0.6267(4) 0.48041(18) 0.1127(3) 0.0248(7) Uani 1 1 d . . . . .
H27 H 0.572550 0.519673 0.136389 0.030 Uiso 1 1 calc R U . . .
C31 C 0.5169(4) 0.39896(16) 0.3470(3) 0.0225(7) Uani 1 1 d . . . . .
H31A H 0.585923 0.437149 0.327366 0.027 Uiso 1 1 calc R U . . .
H31B H 0.480332 0.410442 0.411888 0.027 Uiso 1 1 calc R U . . .
C32 C 0.6067(4) 0.33213(17) 0.3530(2) 0.0192(7) Uani 1 1 d . . . . .
C33 C 0.5725(4) 0.27942(19) 0.4183(3) 0.0247(7) Uani 1 1 d . . . . .
H33 H 0.489468 0.285587 0.460208 0.030 Uiso 1 1 calc R U . . .
C34 C 0.6574(4) 0.21788(19) 0.4235(3) 0.0273(8) Uani 1 1 d . . . . .
H34 H 0.634027 0.182369 0.468617 0.033 Uiso 1 1 calc R U . . .
C35 C 0.7752(4) 0.21000(18) 0.3618(3) 0.0254(8) Uani 1 1 d . . . . .
C36 C 0.8122(4) 0.26001(19) 0.2944(3) 0.0259(8) Uani 1 1 d . . . . .
H36 H 0.893297 0.252723 0.251376 0.031 Uiso 1 1 calc R U . . .
C37 C 0.7271(4) 0.32122(18) 0.2917(3) 0.0238(7) Uani 1 1 d . . . . .
H37 H 0.751898 0.356600 0.246671 0.029 Uiso 1 1 calc R U . . .

loop_
_atom_site_aniso_label
_atom_site_aniso_U_11
_atom_site_aniso_U_22
_atom_site_aniso_U_33
_atom_site_aniso_U_23
_atom_site_aniso_U_13
_atom_site_aniso_U_12
Sn 0.01700(13) 0.01229(13) 0.02612(14) -0.00041(8) -0.00105(9) -0.00047(8)
O1 0.0261(13) 0.0123(12) 0.0406(15) -0.0012(10) -0.0030(11) 0.0000(9)
O2 0.0265(12) 0.0163(11) 0.0309(13) 0.0009(10) -0.0017(10) -0.0017(10)
F1 0.080(2) 0.0610(19) 0.0315(14) -0.0061(12) -0.0148(14) 0.0116(15)
F2 0.0218(11) 0.0435(14) 0.0575(15) 0.0161(12) 0.0088(10) 0.0028(10)
F3 0.0359(12) 0.0224(11) 0.0514(14) 0.0027(10) -0.0077(10) 0.0121(9)
N1 0.0247(15) 0.0143(14) 0.0325(16) 0.0009(12) -0.0024(13) 0.0002(11)
C1 0.0210(16) 0.0184(17) 0.0263(18) -0.0020(14) 0.0023(14) -0.0020(14)
C2 0.0246(17) 0.0171(17) 0.0250(17) -0.0020(14) 0.0033(14) 0.0012(13)
C3 0.0247(18) 0.0195(17) 0.0324(19) 0.0023(15) -0.0035(15) 0.0023(14)
C4 0.0229(17) 0.0180(17) 0.034(2) -0.0012(15) -0.0028(15) 0.0000(14)
C5 0.0297(19) 0.0200(18) 0.037(2) -0.0006(16) -0.0094(16) 0.0020(15)
C6 0.0270(18) 0.0207(18) 0.036(2) -0.0021(15) -0.0057(16) -0.0016(15)
C11 0.0195(17) 0.0218(17) 0.0304(19) -0.0039(14) -0.0008(14) -0.0020(13)
C12 0.0197(17) 0.0253(18) 0.032(2) -0.0047(15) 0.0006(15) 0.0020(14)
C13 0.0202(17) 0.0270(19) 0.038(2) -0.0066(16) 0.0001(15) -0.0011(14)
C14 0.0203(18) 0.038(2) 0.042(2) -0.0163(18) -0.0051(16) 0.0012(16)
C15 0.042(2) 0.049(3) 0.028(2) -0.0040(18) -0.0087(18) 0.011(2)
C16 0.083(4) 0.030(2) 0.035(2) 0.0012(18) -0.006(2) 0.005(2)
C17 0.058(3) 0.0214(19) 0.036(2) -0.0021(16) -0.003(2) -0.0004(18)
C21 0.0254(18) 0.0229(17) 0.0240(18) -0.0015(14) -0.0022(14) -0.0023(14)
C22 0.0252(18) 0.0189(16) 0.0218(17) 0.0015(14) -0.0004(14) -0.0008(14)
C23 0.037(2) 0.0215(18) 0.033(2) -0.0038(15) 0.0007(16) 0.0017(16)
C24 0.035(2) 0.028(2) 0.037(2) 0.0024(17) 0.0102(17) 0.0109(17)
C25 0.0206(17) 0.034(2) 0.032(2) 0.0107(16) 0.0023(15) 0.0031(16)
C26 0.0256(18) 0.0240(18) 0.0315(19) 0.0047(15) 0.0020(15) -0.0048(15)
C27 0.0267(18) 0.0187(17) 0.0291(18) 0.0006(14) 0.0040(15) 0.0010(14)
C31 0.0248(18) 0.0093(15) 0.033(2) -0.0026(13) -0.0025(15) 0.0013(13)
C32 0.0171(15) 0.0139(15) 0.0263(17) 0.0002(13) -0.0083(13) -0.0009(12)
C33 0.0245(17) 0.0262(18) 0.0233(17) 0.0034(14) -0.0014(14) 0.0005(15)
C34 0.0296(19) 0.0251(18) 0.0269(18) 0.0086(15) -0.0051(15) 0.0000(15)
C35 0.0225(17) 0.0186(17) 0.035(2) 0.0008(15) -0.0089(15) 0.0042(14)
C36 0.0223(17) 0.0243(18) 0.0310(19) -0.0022(15) 0.0011(14) 0.0005(14)
C37 0.0227(17) 0.0202(17) 0.0284(18) 0.0056(14) -0.0040(14) -0.0026(14)

loop_
_atom_type_symbol
_atom_type_description
_atom_type_scat_dispersion_real
_atom_type_scat_dispersion_imag
_atom_type_scat_source
C C 0.0181 0.0091 'International Tables Vol C Tables 4.2.6.8 and 6.1.1.4'
H H 0.0000 0.0000 'International Tables Vol C Tables 4.2.6.8 and 6.1.1.4'
F F 0.0727 0.0534 'International Tables Vol C Tables 4.2.6.8 and 6.1.1.4'
N N 0.0311 0.0180 'International Tables Vol C Tables 4.2.6.8 and 6.1.1.4'
O O 0.0492 0.0322 'International Tables Vol C Tables 4.2.6.8 and 6.1.1.4'
Sn Sn 0.0259 5.4591 'International Tables Vol C Tables 4.2.6.8 and 6.1.1.4'

loop_
_exptl_crystal_face_index_h
_exptl_crystal_face_index_k
_exptl_crystal_face_index_l
_exptl_crystal_face_perp_dist
-3 -3 -7 0.0295
-1 -12 1 0.0451
-5 -3 4 0.0417
-5 4 5 0.0253
-2 -12 -1 0.0346
3 3 7 0.0231
-2 8 -7 0.0339
5 4 -4 0.0342
-6 0 -2 0.0170
-2 11 -1 0.0460
1 -9 -6 0.0323
2 4 -8 0.0363
5 -6 3 0.0277
5 3 2 0.0218

loop_
_geom_angle_atom_site_label_1
_geom_angle_atom_site_label_2
_geom_angle_atom_site_label_3
_geom_angle
_geom_angle_site_symmetry_1
_geom_angle_site_symmetry_3
O1 Sn C21 98.27(12) . .
O1 Sn C31 91.72(10) . .
C21 Sn C31 114.89(14) . .
O1 Sn C11 95.16(12) . .
C21 Sn C11 128.15(14) . .
C31 Sn C11 114.47(14) . .
O1 Sn N1 175.62(10) . 2
C21 Sn N1 85.93(12) . 2
C31 Sn N1 85.32(10) . 2
C11 Sn N1 83.16(11) . 2
C1 O1 Sn 116.0(2) . .
C5 N1 C4 117.5(3) . .
C5 N1 Sn 117.1(2) . 2_545
C4 N1 Sn 125.1(2) . 2_545
O2 C1 O1 125.6(3) . .
O2 C1 C2 120.0(3) . .
O1 C1 C2 114.4(3) . .
C6 C2 C3 118.3(3) . .
C6 C2 C1 122.3(3) . .
C3 C2 C1 119.4(3) . .
C4 C3 C2 119.2(3) . .
C4 C3 H3 120.4 . .
C2 C3 H3 120.4 . .
N1 C4 C3 123.0(3) . .
N1 C4 H4 118.5 . .
C3 C4 H4 118.5 . .
N1 C5 C6 123.1(3) . .
N1 C5 H5 118.5 . .
C6 C5 H5 118.5 . .
C2 C6 C5 118.9(3) . .
C2 C6 H6 120.6 . .
C5 C6 H6 120.6 . .
C12 C11 Sn 110.8(2) . .
C12 C11 H11A 109.5 . .
Sn C11 H11A 109.5 . .
C12 C11 H11B 109.5 . .
Sn C11 H11B 109.5 . .
H11A C11 H11B 108.1 . .
C17 C12 C13 117.6(4) . .
C17 C12 C11 121.5(3) . .
C13 C12 C11 121.0(3) . .
C12 C13 C14 121.2(4) . .
C12 C13 H13 119.4 . .
C14 C13 H13 119.4 . .
C15 C14 C13 118.7(4) . .
C15 C14 H14 120.6 . .
C13 C14 H14 120.6 . .
F1 C15 C14 118.8(4) . .
F1 C15 C16 118.8(4) . .
C14 C15 C16 122.4(4) . .
C15 C16 C17 118.1(4) . .
C15 C16 H16 120.9 . .
C17 C16 H16 120.9 . .
C12 C17 C16 122.0(4) . .
C12 C17 H17 119.0 . .
C16 C17 H17 119.0 . .
C22 C21 Sn 111.5(2) . .
C22 C21 H21A 109.3 . .
Sn C21 H21A 109.3 . .
C22 C21 H21B 109.3 . .
Sn C21 H21B 109.3 . .
H21A C21 H21B 108.0 . .
C27 C22 C23 117.7(3) . .
C27 C22 C21 121.1(3) . .
C23 C22 C21 121.2(3) . .
C24 C23 C22 121.4(4) . .
C24 C23 H23 119.3 . .
C22 C23 H23 119.3 . .
C25 C24 C23 118.4(4) . .
C25 C24 H24 120.8 . .
C23 C24 H24 120.8 . .
F2 C25 C24 119.4(3) . .
F2 C25 C26 118.0(3) . .
C24 C25 C26 122.5(3) . .
C25 C26 C27 118.4(3) . .
C25 C26 H26 120.8 . .
C27 C26 H26 120.8 . .
C26 C27 C22 121.5(3) . .
C26 C27 H27 119.2 . .
C22 C27 H27 119.2 . .
C32 C31 Sn 115.3(2) . .
C32 C31 H31A 108.4 . .
Sn C31 H31A 108.4 . .
C32 C31 H31B 108.4 . .
Sn C31 H31B 108.4 . .
H31A C31 H31B 107.5 . .
C37 C32 C33 118.0(3) . .
C37 C32 C31 120.0(3) . .
C33 C32 C31 122.0(3) . .
C34 C33 C32 121.4(3) . .
C34 C33 H33 119.3 . .
C32 C33 H33 119.3 . .
C35 C34 C33 118.2(3) . .
C35 C34 H34 120.9 . .
C33 C34 H34 120.9 . .
F3 C35 C34 119.0(3) . .
F3 C35 C36 118.2(3) . .
C34 C35 C36 122.8(3) . .
C35 C36 C37 117.8(3) . .
C35 C36 H36 121.1 . .
C37 C36 H36 121.1 . .
C32 C37 C36 121.8(3) . .
C32 C37 H37 119.1 . .
C36 C37 H37 119.1 . .

loop_
_geom_bond_atom_site_label_1
_geom_bond_atom_site_label_2
_geom_bond_distance
_geom_bond_site_symmetry_2
Sn O1 2.149(2) .
Sn C21 2.149(4) .
Sn C31 2.152(4) .
Sn C11 2.166(4) .
Sn N1 2.598(3) 2
O1 C1 1.287(4) .
O2 C1 1.223(4) .
F1 C15 1.359(5) .
F2 C25 1.364(4) .
F3 C35 1.368(4) .
N1 C5 1.338(5) .
N1 C4 1.340(5) .
C1 C2 1.515(5) .
C2 C6 1.384(5) .
C2 C3 1.385(5) .
C3 C4 1.378(5) .
C3 H3 0.9500 .
C4 H4 0.9500 .
C5 C6 1.385(6) .
C5 H5 0.9500 .
C6 H6 0.9500 .
C11 C12 1.496(5) .
C11 H11A 0.9900 .
C11 H11B 0.9900 .
C12 C17 1.390(6) .
C12 C13 1.396(5) .
C13 C14 1.395(6) .
C13 H13 0.9500 .
C14 C15 1.366(6) .
C14 H14 0.9500 .
C15 C16 1.375(6) .
C16 C17 1.388(6) .
C16 H16 0.9500 .
C17 H17 0.9500 .
C21 C22 1.505(5) .
C21 H21A 0.9900 .
C21 H21B 0.9900 .
C22 C27 1.396(5) .
C22 C23 1.398(5) .
C23 C24 1.391(6) .
C23 H23 0.9500 .
C24 C25 1.372(6) .
C24 H24 0.9500 .
C25 C26 1.374(6) .
C26 C27 1.389(5) .
C26 H26 0.9500 .
C27 H27 0.9500 .
C31 C32 1.502(4) .
C31 H31A 0.9900 .
C31 H31B 0.9900 .
C32 C37 1.387(5) .
C32 C33 1.394(5) .
C33 C34 1.393(5) .
C33 H33 0.9500 .
C34 C35 1.366(5) .
C34 H34 0.9500 .
C35 C36 1.382(5) .
C36 C37 1.387(5) .
C36 H36 0.9500 .
C37 H37 0.9500 .

loop_
_geom_torsion_atom_site_label_1
_geom_torsion_atom_site_label_2
_geom_torsion_atom_site_label_3
_geom_torsion_atom_site_label_4
_geom_torsion
_geom_torsion_site_symmetry_1
_geom_torsion_site_symmetry_2
_geom_torsion_site_symmetry_3
_geom_torsion_site_symmetry_4
Sn O1 C1 O2 6.6(5) . . . .
Sn O1 C1 C2 -172.0(2) . . . .
O2 C1 C2 C6 -175.0(3) . . . .
O1 C1 C2 C6 3.6(5) . . . .
O2 C1 C2 C3 3.4(5) . . . .
O1 C1 C2 C3 -178.0(3) . . . .
C6 C2 C3 C4 -0.2(5) . . . .
C1 C2 C3 C4 -178.7(3) . . . .
C5 N1 C4 C3 -0.6(5) . . . .
Sn N1 C4 C3 -174.4(3) 2_545 . . .
C2 C3 C4 N1 1.0(5) . . . .
C4 N1 C5 C6 -0.7(6) . . . .
Sn N1 C5 C6 173.6(3) 2_545 . . .
C3 C2 C6 C5 -0.9(6) . . . .
C1 C2 C6 C5 177.5(3) . . . .
N1 C5 C6 C2 1.5(6) . . . .
Sn C11 C12 C17 -96.6(4) . . . .
Sn C11 C12 C13 83.5(4) . . . .
C17 C12 C13 C14 -1.0(6) . . . .
C11 C12 C13 C14 179.0(3) . . . .
C12 C13 C14 C15 0.2(6) . . . .
C13 C14 C15 F1 -178.0(4) . . . .
C13 C14 C15 C16 0.5(7) . . . .
F1 C15 C16 C17 178.2(4) . . . .
C14 C15 C16 C17 -0.2(8) . . . .
C13 C12 C17 C16 1.2(7) . . . .
C11 C12 C17 C16 -178.7(4) . . . .
C15 C16 C17 C12 -0.6(8) . . . .
Sn C21 C22 C27 -76.7(4) . . . .
Sn C21 C22 C23 102.5(3) . . . .
C27 C22 C23 C24 1.8(5) . . . .
C21 C22 C23 C24 -177.4(3) . . . .
C22 C23 C24 C25 -0.9(6) . . . .
C23 C24 C25 F2 179.5(3) . . . .
C23 C24 C25 C26 0.0(6) . . . .
F2 C25 C26 C27 -179.6(3) . . . .
C24 C25 C26 C27 0.0(6) . . . .
C25 C26 C27 C22 1.0(5) . . . .
C23 C22 C27 C26 -1.8(5) . . . .
C21 C22 C27 C26 177.4(3) . . . .
Sn C31 C32 C37 89.6(3) . . . .
Sn C31 C32 C33 -89.8(4) . . . .
C37 C32 C33 C34 1.0(5) . . . .
C31 C32 C33 C34 -179.6(3) . . . .
C32 C33 C34 C35 -0.6(5) . . . .
C33 C34 C35 F3 178.9(3) . . . .
C33 C34 C35 C36 -0.6(6) . . . .
F3 C35 C36 C37 -178.0(3) . . . .
C34 C35 C36 C37 1.5(6) . . . .
C33 C32 C37 C36 -0.1(5) . . . .
C31 C32 C37 C36 -179.5(3) . . . .
C35 C36 C37 C32 -1.1(5) . . . .

loop_
_exptl_oxdiff_crystal_face_indexfrac_h
_exptl_oxdiff_crystal_face_indexfrac_k
_exptl_oxdiff_crystal_face_indexfrac_l
_exptl_oxdiff_crystal_face_x
_exptl_oxdiff_crystal_face_y
_exptl_oxdiff_crystal_face_z
-3.0016 -2.9830 -6.9875 0.2359 0.9012 0.2785
-1.0046 -12.0071 0.9920 0.0307 -0.0451 0.9893
-4.9934 -2.9904 4.0124 0.9054 -0.1575 0.4026
-4.9892 4.0137 5.0182 1.0325 -0.2680 -0.1484
-2.0044 -12.0011 -1.0032 0.1334 0.2194 1.0045
3.0016 2.9830 6.9875 -0.2359 -0.9012 -0.2785
-1.9969 8.0221 -6.9811 0.2224 0.8411 -0.6250
4.9940 3.9912 -4.0115 -0.8917 0.1568 -0.4822
-5.9937 0.0231 -1.9774 0.9255 0.5283 0.1541
-1.9923 11.0166 -0.9822 0.4492 0.2041 -0.8264
0.9909 -9.0026 -6.0078 -0.4738 0.5883 0.6513
1.9956 4.0066 -7.9983 -0.5218 0.7385 -0.4238
4.9923 -6.0256 2.9748 -0.8124 -0.5774 0.3575
4.9965 2.9827 1.9837 -0.7197 -0.4776 -0.3652
